data_2216491
loop_
_publ_author_name
'Yilmaz, Veysel T.'
'Kazak, Canan'

_publ_section_title Bis[2-(ethylamino)ethanol-\k^2^<i>N</i>,<i>O</i>]bis(saccharinato-\k<i>N</i>)cadmium(II)
_journal_coeditor_code HB2635
_journal_issue 12
_journal_name_full 'Acta Crystallographica Section E'
_journal_page_first m2947
_journal_page_last m2947
_journal_paper_doi 10.1107/S1600536807056036
_journal_volume 63
_journal_year 2007
_chemical_formula_iupac '[Cd (C7 H4 N O3 S)2 (C4 H11 N O)2]'
_chemical_formula_moiety 'C22 H30 Cd N4 O8 S2'
_chemical_formula_sum 'C22 H30 Cd N4 O8 S2'
_chemical_formula_weight 655.05
_chemical_name_systematic
;
Bis[2-(ethylamino)ethanol-\k^2^N,O]bis(saccharinato-\kN)cadmium(II)
;
_space_group_IT_number 14
_symmetry_cell_setting monoclinic
_symmetry_space_group_name_Hall '-P 2ybc'
_symmetry_space_group_name_H-M 'P 1 21/c 1'
_atom_sites_solution_hydrogens geom
_atom_sites_solution_primary direct
_atom_sites_solution_secondary difmap
_audit_creation_method SHELXL-97
_cell_angle_alpha 90.000
_cell_angle_beta 93.061(6)
_cell_angle_gamma 90.000
_cell_formula_units_Z 2
_cell_length_a 7.7961(6)
_cell_length_b 19.2676(19)
_cell_length_c 8.8162(7)
_cell_measurement_reflns_used 21565
_cell_measurement_temperature 296(2)
_cell_measurement_theta_max 27.42
_cell_measurement_theta_min 2.11
_cell_volume 1322.4(2)
_computing_cell_refinement 'X-AREA (Stoe & Cie, 2002)'
_computing_data_collection 'X-AREA (Stoe & Cie, 2002)'
_computing_data_reduction 'X-RED32 (Stoe & Cie, 2002)'
_computing_molecular_graphics 'ORTEP 3 (Farrugia, 1997)'
_computing_publication_material 'WinGX (Farrugia, 19993)'
_computing_structure_refinement 'SHELXL97 (Sheldrick, 1997)'
_computing_structure_solution 'SHELXS97 (Sheldrick, 1997)'
_diffrn_ambient_temperature 296(2)
_diffrn_detector_area_resol_mean 6.67
_diffrn_measured_fraction_theta_full 0.995
_diffrn_measured_fraction_theta_max 0.995
_diffrn_measurement_device_type 'STOE IPDS 2'
_diffrn_measurement_method 'rotation method'
_diffrn_radiation_monochromator graphite
_diffrn_radiation_source 'fine-focus sealed tube'
_diffrn_radiation_type MoK\a
_diffrn_radiation_wavelength 0.71069
_diffrn_reflns_av_R_equivalents 0.0755
_diffrn_reflns_av_sigmaI/netI 0.0562
_diffrn_reflns_limit_h_max 9
_diffrn_reflns_limit_h_min -10
_diffrn_reflns_limit_k_max 24
_diffrn_reflns_limit_k_min -24
_diffrn_reflns_limit_l_max 11
_diffrn_reflns_limit_l_min -11
_diffrn_reflns_number 21045
_diffrn_reflns_theta_full 27.35
_diffrn_reflns_theta_max 27.35
_diffrn_reflns_theta_min 2.11
_diffrn_standards_decay_% 0
_diffrn_standards_interval_count 0
_diffrn_standards_number 0
_exptl_absorpt_coefficient_mu 1.037
_exptl_absorpt_correction_T_max 0.822
_exptl_absorpt_correction_T_min 0.783
_exptl_absorpt_correction_type integration
_exptl_absorpt_process_details '(X-RED32; Stoe & Cie, 2002)'
_exptl_crystal_colour colorless
_exptl_crystal_density_diffrn 1.645
_exptl_crystal_density_method 'not measured'
_exptl_crystal_description prism
_exptl_crystal_F_000 668
_exptl_crystal_size_max 0.21
_exptl_crystal_size_mid 0.19
_exptl_crystal_size_min 0.18
_refine_diff_density_max 1.417
_refine_diff_density_min -1.170
_refine_ls_extinction_method none
_refine_ls_goodness_of_fit_ref 0.957
_refine_ls_hydrogen_treatment mixed
_refine_ls_matrix_type full
_refine_ls_number_parameters 167
_refine_ls_number_reflns 2980
_refine_ls_number_restraints 3
_refine_ls_restrained_S_all 2.056
_refine_ls_R_factor_all 0.0800
_refine_ls_R_factor_gt 0.0494
_refine_ls_shift/su_max 0.000
_refine_ls_shift/su_mean 0.000
_refine_ls_structure_factor_coef Fsqd
_refine_ls_weighting_details 'calc w=1/[\s^2^(Fo^2^)+(0.0850P)^2^] where P=(Fo^2^+2Fc^2^)/3'
_refine_ls_weighting_scheme calc
_refine_ls_wR_factor_gt 0.1256
_refine_ls_wR_factor_ref 0.1354
_reflns_number_gt 2013
_reflns_number_total 2980
_reflns_threshold_expression I>2\s(I)
_cod_data_source_file hb2635.cif
_cod_data_source_block I
_cod_original_sg_symbol_H-M 'P 21/c'
_cod_database_code 2216491
_cod_database_fobs_code 2216491

loop_
_symmetry_equiv_pos_as_xyz
'x, y, z'
'-x, y+1/2, -z+1/2'
'-x, -y, -z'
'x, -y-1/2, z-1/2'

loop_
_atom_site_type_symbol
_atom_site_label
_atom_site_fract_x
_atom_site_fract_y
_atom_site_fract_z
_atom_site_U_iso_or_equiv
_atom_site_adp_type
_atom_site_calc_flag
_atom_site_refinement_flags
_atom_site_occupancy
C C1 -0.3311(13) 0.0910(6) -0.1374(13) 0.038(2) Uani d D 1
C C2 -0.3971(12) 0.1381(5) -0.2668(11) 0.032(2) Uani d . 1
C C3 -0.2683(13) 0.1732(5) -0.3368(11) 0.034(2) Uani d . 1
C C4 -0.3022(16) 0.2207(6) -0.4505(13) 0.047(3) Uani d . 1
H H4 -0.2144 0.2443 -0.4959 0.056 Uiso calc R 1
C C5 -0.4724(16) 0.2318(7) -0.4944(15) 0.056(3) Uani d . 1
H H5 -0.4997 0.2634 -0.5717 0.067 Uiso calc R 1
C C6 -0.6030(16) 0.1975(6) -0.4271(14) 0.048(3) Uani d . 1
H H6 -0.7164 0.2063 -0.4593 0.058 Uiso calc R 1
C C7 -0.5676(13) 0.1499(6) -0.3118(12) 0.039(2) Uani d . 1
H H7 -0.6556 0.1265 -0.2661 0.047 Uiso calc R 1
C C8 -0.242(3) -0.1147(11) -0.139(2) 0.096(5) Uani d . 1
H H8A -0.1807 -0.1577 -0.1192 0.115 Uiso calc R 1
H H8B -0.3614 -0.1261 -0.1656 0.115 Uiso calc R 1
C C9 -0.174(3) -0.0818(12) -0.261(2) 0.096(5) Uani d . 1
H H9A -0.2485 -0.0438 -0.2930 0.115 Uiso calc R 1
H H9B -0.1698 -0.1143 -0.3444 0.115 Uiso calc R 1
C C10 0.152(2) -0.0957(8) -0.2728(17) 0.073(4) Uani d . 1
H H10A 0.1965 -0.1225 -0.1863 0.088 Uiso calc R 1
H H10B 0.1171 -0.1282 -0.3527 0.088 Uiso calc R 1
C C11 0.290(2) -0.0513(11) -0.327(2) 0.092(6) Uani d . 1
H H11A 0.3867 -0.0796 -0.3498 0.137 Uiso calc R 1
H H11B 0.3247 -0.0185 -0.2488 0.137 Uiso calc R 1
H H11C 0.2494 -0.0268 -0.4163 0.137 Uiso calc R 1
N N1 -0.1521(11) 0.0927(5) -0.1290(10) 0.039(2) Uani d . 1
N N2 -0.0067(15) -0.0556(7) -0.2268(12) 0.063(3) Uani d D 1
H H2 -0.0052 -0.0189 -0.2918 0.075 Uiso calc R 1
O O1 0.0239(10) 0.1062(5) -0.3575(10) 0.051(2) Uani d . 1
O O2 0.0178(10) 0.2013(4) -0.1787(11) 0.054(2) Uani d . 1
O O3 -0.4149(10) 0.0592(5) -0.0628(11) 0.056(2) Uani d D 1
O O4 -0.2338(10) -0.0744(5) -0.0105(10) 0.051(2) Uani d D 1
S S1 -0.0711(3) 0.14465(14) -0.2516(3) 0.0373(6) Uani d . 1
Cd Cd1 0.0000 0.0000 0.0000 0.0364(4) Uani d S 1
H H4A -0.337(10) -0.066(8) 0.024(17) 0.07(5) Uiso d D 1

loop_
_atom_site_aniso_label
_atom_site_aniso_U_11
_atom_site_aniso_U_22
_atom_site_aniso_U_33
_atom_site_aniso_U_12
_atom_site_aniso_U_13
_atom_site_aniso_U_23
C1 0.031(5) 0.040(5) 0.044(6) -0.001(4) 0.003(5) 0.004(5)
C2 0.032(5) 0.031(5) 0.032(5) 0.000(4) 0.001(4) 0.000(4)
C3 0.036(5) 0.034(5) 0.031(5) 0.002(4) 0.004(4) 0.002(4)
C4 0.054(7) 0.044(6) 0.042(6) 0.000(5) 0.008(5) 0.014(5)
C5 0.061(9) 0.055(7) 0.050(7) 0.008(6) -0.006(6) 0.022(6)
C6 0.040(6) 0.053(7) 0.050(7) 0.005(5) -0.009(5) 0.004(5)
C7 0.033(5) 0.042(6) 0.043(6) -0.005(4) 0.002(4) 0.000(5)
C8 0.089(9) 0.120(11) 0.082(9) -0.050(8) 0.021(7) -0.040(8)
C9 0.089(9) 0.120(11) 0.082(9) -0.050(8) 0.021(7) -0.040(8)
C10 0.110(13) 0.061(9) 0.048(8) 0.016(9) 0.005(8) -0.011(6)
C11 0.052(9) 0.131(17) 0.093(13) 0.014(10) 0.009(9) -0.036(12)
N1 0.027(4) 0.046(5) 0.043(5) 0.002(4) 0.003(4) 0.016(4)
N2 0.062(7) 0.088(8) 0.039(6) -0.018(6) 0.003(5) -0.014(5)
O1 0.040(4) 0.061(5) 0.052(5) 0.011(4) 0.018(4) 0.007(4)
O2 0.042(4) 0.052(5) 0.067(6) -0.011(4) 0.000(4) 0.003(4)
O3 0.035(4) 0.067(5) 0.068(6) -0.001(4) 0.012(4) 0.035(5)
O4 0.035(4) 0.057(5) 0.061(5) -0.001(4) 0.006(4) 0.003(4)
S1 0.0281(12) 0.0427(13) 0.0417(14) 0.0019(11) 0.0068(10) 0.0069(11)
Cd1 0.0379(6) 0.0371(6) 0.0339(6) -0.0007(5) -0.0005(4) 0.0030(5)

loop_
_atom_type_symbol
_atom_type_description
_atom_type_scat_dispersion_real
_atom_type_scat_dispersion_imag
_atom_type_scat_source
C C 0.0033 0.0016 'International Tables Vol C Tables 4.2.6.8 and 6.1.1.4'
H H 0.0000 0.0000 'International Tables Vol C Tables 4.2.6.8 and 6.1.1.4'
N N 0.0061 0.0033 'International Tables Vol C Tables 4.2.6.8 and 6.1.1.4'
O O 0.0106 0.0060 'International Tables Vol C Tables 4.2.6.8 and 6.1.1.4'
S S 0.1246 0.1234 'International Tables Vol C Tables 4.2.6.8 and 6.1.1.4'
Cd Cd -0.8075 1.2024 'International Tables Vol C Tables 4.2.6.8 and 6.1.1.4'

loop_
_geom_angle_atom_site_label_1
_geom_angle_atom_site_label_2
_geom_angle_atom_site_label_3
_geom_angle_site_symmetry_1
_geom_angle_site_symmetry_3
_geom_angle
_geom_angle_publ_flag
O3 C1 N1 . . 126.0(11) ?
O3 C1 C2 . . 125.1(10) ?
N1 C1 C2 . . 108.8(8) ?
C3 C2 C7 . . 120.0(9) ?
C3 C2 C1 . . 113.6(9) ?
C7 C2 C1 . . 126.3(9) ?
C4 C3 C2 . . 122.4(10) ?
C4 C3 S1 . . 130.5(8) ?
C2 C3 S1 . . 107.1(7) ?
C3 C4 C5 . . 117.0(11) ?
C3 C4 H4 . . 121.5 ?
C5 C4 H4 . . 121.5 ?
C6 C5 C4 . . 121.8(11) ?
C6 C5 H5 . . 119.1 ?
C4 C5 H5 . . 119.1 ?
C5 C6 C7 . . 120.8(11) ?
C5 C6 H6 . . 119.6 ?
C7 C6 H6 . . 119.6 ?
C2 C7 C6 . . 117.9(10) ?
C2 C7 H7 . . 121.0 ?
C6 C7 H7 . . 121.0 ?
C9 C8 O4 . . 112.3(15) ?
C9 C8 H8A . . 109.1 ?
O4 C8 H8A . . 109.1 ?
C9 C8 H8B . . 109.1 ?
O4 C8 H8B . . 109.1 ?
H8A C8 H8B . . 107.9 ?
C8 C9 N2 . . 113.2(17) ?
C8 C9 H9A . . 108.9 ?
N2 C9 H9A . . 108.9 ?
C8 C9 H9B . . 108.9 ?
N2 C9 H9B . . 108.9 ?
H9A C9 H9B . . 107.8 ?
C11 C10 N2 . . 114.0(12) ?
C11 C10 H10A . . 108.8 ?
N2 C10 H10A . . 108.8 ?
C11 C10 H10B . . 108.8 ?
N2 C10 H10B . . 108.8 ?
H10A C10 H10B . . 107.6 ?
C10 C11 H11A . . 109.5 ?
C10 C11 H11B . . 109.5 ?
H11A C11 H11B . . 109.5 ?
C10 C11 H11C . . 109.5 ?
H11A C11 H11C . . 109.5 ?
H11B C11 H11C . . 109.5 ?
C1 N1 S1 . . 113.7(7) ?
C1 N1 Cd1 . . 118.4(7) ?
S1 N1 Cd1 . . 125.1(5) ?
C9 N2 C10 . . 120.7(13) ?
C9 N2 Cd1 . . 109.4(9) ?
C10 N2 Cd1 . . 119.5(9) ?
C9 N2 H2 . . 100.8 ?
C10 N2 H2 . . 100.8 ?
Cd1 N2 H2 . . 100.8 ?
C8 O4 Cd1 . . 112.7(8) ?
C8 O4 H4A . . 112(10) ?
Cd1 O4 H4A . . 127(10) ?
O2 S1 O1 . . 115.8(5) ?
O2 S1 N1 . . 111.6(5) ?
O1 S1 N1 . . 110.4(5) ?
O2 S1 C3 . . 110.2(5) ?
O1 S1 C3 . . 110.7(5) ?
N1 S1 C3 . . 96.6(5) ?
N2 Cd1 N2 3 . 180.0(9) ?
N2 Cd1 O4 3 3 72.0(4) ?
N2 Cd1 O4 . 3 108.0(4) n
N2 Cd1 O4 3 . 108.0(4) ?
N2 Cd1 O4 . . 72.0(4) n
O4 Cd1 O4 3 . 180.0(4) ?
N2 Cd1 N1 3 3 86.9(4) ?
N2 Cd1 N1 . 3 93.1(4) n
O4 Cd1 N1 3 3 94.3(3) ?
O4 Cd1 N1 . 3 85.7(3) n
N2 Cd1 N1 3 . 93.1(4) ?
N2 Cd1 N1 . . 86.9(4) n
O4 Cd1 N1 3 . 85.7(3) ?
O4 Cd1 N1 . . 94.3(3) n
N1 Cd1 N1 3 . 180.0(5) ?

loop_
_geom_bond_atom_site_label_1
_geom_bond_atom_site_label_2
_geom_bond_site_symmetry_2
_geom_bond_distance
_geom_bond_publ_flag
C1 O3 . 1.133(12) ?
C1 N1 . 1.394(13) ?
C1 C2 . 1.525(14) ?
C2 C3 . 1.383(14) ?
C2 C7 . 1.386(14) ?
C3 C4 . 1.372(14) ?
C3 S1 . 1.763(10) ?
C4 C5 . 1.379(17) ?
C4 H4 . 0.9300 ?
C5 C6 . 1.375(18) ?
C5 H5 . 0.9300 ?
C6 C7 . 1.386(16) ?
C6 H6 . 0.9300 ?
C7 H7 . 0.9300 ?
C8 C9 . 1.37(3) ?
C8 O4 . 1.374(18) ?
C8 H8A . 0.9700 ?
C8 H8B . 0.9700 ?
C9 N2 . 1.41(2) ?
C9 H9A . 0.9700 ?
C9 H9B . 0.9700 ?
C10 C11 . 1.48(3) ?
C10 N2 . 1.53(2) ?
C10 H10A . 0.9700 ?
C10 H10B . 0.9700 ?
C11 H11A . 0.9600 ?
C11 H11B . 0.9600 ?
C11 H11C . 0.9600 ?
N1 S1 . 1.625(9) ?
N2 H2 . 0.9100 ?
O1 S1 . 1.429(8) ?
O2 S1 . 1.427(9) ?
O4 H4A . 0.89(10) ?
Cd1 N2 3 2.267(10) ?
Cd1 O4 3 2.317(8) ?
Cd1 N1 3 2.397(9) ?
Cd1 N1 . 2.397(9) y
Cd1 N2 . 2.267(10) y
Cd1 O4 . 2.317(8) y

loop_
_geom_hbond_atom_site_label_D
_geom_hbond_atom_site_label_H
_geom_hbond_atom_site_label_A
_geom_hbond_site_symmetry_A
_geom_hbond_distance_DH
_geom_hbond_distance_HA
_geom_hbond_distance_DA
_geom_hbond_angle_DHA
O4 H4A O3 3_455 0.89(10) 1.99(6) 2.863(11) 168(15)
N2 H2 O1 . 0.91 2.49 3.336(16) 154
